data_7025438
loop_
_publ_author_name
'Li, Fuwei'
'Hu, Jian Jin'
'Koh, Lip Lin'
'Hor, T. S. Andy'

_publ_section_title
;
 Substituent-dependent structures and catalysis of benzimidazole-tethered
 N-heterocyclic carbene complexes of Ag(I), Ni(II) and Pd(II).
;
_journal_issue 22
_journal_name_full 'Dalton transactions (Cambridge, England : 2003)'
_journal_page_first 5231
_journal_page_last 5241
_journal_paper_doi 10.1039/c000722f
_journal_volume 39
_journal_year 2010
_chemical_formula_sum 'C42 H50 Cl2 N8 Ni O3'
_chemical_formula_weight 844.51
_chemical_name_systematic
;
?
;
_space_group_IT_number 2
_symmetry_cell_setting triclinic
_symmetry_space_group_name_Hall '-P 1'
_symmetry_space_group_name_H-M 'P -1'
_atom_sites_solution_hydrogens geom
_atom_sites_solution_primary direct
_atom_sites_solution_secondary difmap
_audit_creation_method SHELXL-97
_cell_angle_alpha 66.4730(10)
_cell_angle_beta 66.4010(10)
_cell_angle_gamma 71.5880(10)
_cell_formula_units_Z 2
_cell_length_a 12.7175(6)
_cell_length_b 13.9369(7)
_cell_length_c 14.0231(7)
_cell_measurement_reflns_used 4337
_cell_measurement_temperature 100(2)
_cell_measurement_theta_max 25.02
_cell_measurement_theta_min 2.62
_cell_volume 2051.96(18)
_computing_cell_refinement 'Bruker SMART'
_computing_data_collection 'Bruker SMART'
_computing_data_reduction 'Bruker SAINT'
_computing_molecular_graphics 'Bruker SHELXTL'
_computing_publication_material 'Bruker SHELXTL'
_computing_structure_refinement 'SHELXL-97 (Sheldrick, 1997)'
_computing_structure_solution 'SHELXS-97 (Sheldrick, 1990)'
_diffrn_ambient_temperature 100(2)
_diffrn_measured_fraction_theta_full 0.999
_diffrn_measured_fraction_theta_max 0.999
_diffrn_measurement_device_type 'CCD area detector'
_diffrn_measurement_method 'phi and omega scans'
_diffrn_radiation_monochromator graphite
_diffrn_radiation_source 'fine-focus sealed tube'
_diffrn_radiation_type MoK\a
_diffrn_radiation_wavelength 0.71073
_diffrn_reflns_av_R_equivalents 0.0456
_diffrn_reflns_av_sigmaI/netI 0.0558
_diffrn_reflns_limit_h_max 16
_diffrn_reflns_limit_h_min -16
_diffrn_reflns_limit_k_max 18
_diffrn_reflns_limit_k_min -18
_diffrn_reflns_limit_l_max 18
_diffrn_reflns_limit_l_min -18
_diffrn_reflns_number 27158
_diffrn_reflns_theta_full 27.50
_diffrn_reflns_theta_max 27.50
_diffrn_reflns_theta_min 1.62
_exptl_absorpt_coefficient_mu 0.652
_exptl_absorpt_correction_T_max 0.9376
_exptl_absorpt_correction_T_min 0.8283
_exptl_absorpt_correction_type multi-scan
_exptl_crystal_colour Blue
_exptl_crystal_density_diffrn 1.367
_exptl_crystal_density_meas ?
_exptl_crystal_density_method 'not measured'
_exptl_crystal_description Block
_exptl_crystal_F_000 888
_exptl_crystal_size_max 0.30
_exptl_crystal_size_mid 0.20
_exptl_crystal_size_min 0.10
_refine_diff_density_max 0.839
_refine_diff_density_min -0.614
_refine_diff_density_rms 0.084
_refine_ls_extinction_method none
_refine_ls_goodness_of_fit_ref 1.056
_refine_ls_hydrogen_treatment mixed
_refine_ls_matrix_type full
_refine_ls_number_parameters 517
_refine_ls_number_reflns 9416
_refine_ls_number_restraints 2
_refine_ls_restrained_S_all 1.058
_refine_ls_R_factor_all 0.0733
_refine_ls_R_factor_gt 0.0526
_refine_ls_shift/su_max 0.001
_refine_ls_shift/su_mean 0.000
_refine_ls_structure_factor_coef Fsqd
_refine_ls_weighting_details 'calc w=1/[\s^2^(Fo^2^)+(0.0751P)^2^+0.3587P] where P=(Fo^2^+2Fc^2^)/3'
_refine_ls_weighting_scheme calc
_refine_ls_wR_factor_gt 0.1323
_refine_ls_wR_factor_ref 0.1422
_reflns_number_gt 7073
_reflns_number_total 9416
_reflns_threshold_expression >2sigma(I)
_cod_data_source_file c000722f.txt
_cod_data_source_block 5
_cod_depositor_comments
;
The following automatic conversions were performed:

'_symmetry_cell_setting' value 'Triclinic' changed to 'triclinic'
according to /home/saulius/struct/CIF-dictionaries/cif_core.dic
dictionary named 'cif_core.dic' version 2.4.2 from
2011-04-26.

'_exptl_absorpt_correction_type' value 'Multi-scan'
changed to 'multi-scan' according to
/home/saulius/struct/CIF-dictionaries/cif_core.dic dictionary named
'cif_core.dic' version 2.4.2 from 2011-04-26.

Automatic conversion script
Id: cif_fix_values 1891 2012-01-12 08:04:46Z andrius 

The following automatic conversions were performed:

'_exptl_crystal_density_meas' value 'Not Measured' was changed to '?'
- the value is perceived as not measured.

Automatic conversion script
Id: cif_fix_values 3008 2015-01-20 13:52:24Z robertas 
;
_cod_original_cell_volume 2051.96(17)
_cod_original_sg_symbol_H-M P-1
_cod_database_code 7025438

loop_
_symmetry_equiv_pos_as_xyz
'x, y, z'
'-x, -y, -z'

loop_
_atom_site_label
_atom_site_type_symbol
_atom_site_fract_x
_atom_site_fract_y
_atom_site_fract_z
_atom_site_U_iso_or_equiv
_atom_site_adp_type
_atom_site_occupancy
_atom_site_symmetry_multiplicity
_atom_site_calc_flag
_atom_site_refinement_flags
Ni1 Ni 0.74027(3) 0.77776(2) 0.60684(3) 0.02100(11) Uani 1 1 d .
Cl1 Cl 0.08634(6) 0.77527(5) 0.56399(6) 0.02774(16) Uani 1 1 d .
Cl2 Cl 0.52836(8) 0.78505(7) 0.10611(9) 0.0558(3) Uani 1 1 d .
N1 N 0.76727(19) 0.87478(16) 0.45885(18) 0.0226(5) Uani 1 1 d .
N2 N 0.86065(19) 0.99603(17) 0.31562(19) 0.0260(5) Uani 1 1 d .
N3 N 0.75844(19) 0.97724(17) 0.59899(18) 0.0236(5) Uani 1 1 d .
N4 N 0.60285(19) 0.93301(17) 0.72853(19) 0.0254(5) Uani 1 1 d .
N5 N 0.78450(18) 0.65472(16) 0.56004(17) 0.0205(4) Uani 1 1 d .
N6 N 0.76769(18) 0.49888(16) 0.56369(17) 0.0199(4) Uani 1 1 d .
N7 N 0.66936(18) 0.59919(17) 0.78937(18) 0.0228(5) Uani 1 1 d .
N8 N 0.74623(19) 0.68226(17) 0.83654(19) 0.0248(5) Uani 1 1 d .
C1 C 0.8304(2) 0.9486(2) 0.4247(2) 0.0235(6) Uani 1 1 d .
C2 C 0.7517(2) 0.8759(2) 0.3651(2) 0.0246(6) Uani 1 1 d .
C3 C 0.6893(2) 0.8182(2) 0.3524(3) 0.0299(6) Uani 1 1 d .
H3 H 0.6475 0.7676 0.4133 0.036 Uiso 1 1 calc R
C4 C 0.6911(3) 0.8380(2) 0.2460(3) 0.0355(7) Uani 1 1 d .
H4 H 0.6497 0.8001 0.2341 0.043 Uiso 1 1 calc R
C5 C 0.7521(3) 0.9119(2) 0.1576(3) 0.0386(8) Uani 1 1 d .
H5 H 0.7515 0.9231 0.0864 0.046 Uiso 1 1 calc R
C6 C 0.8142(3) 0.9703(2) 0.1691(3) 0.0350(7) Uani 1 1 d .
H6 H 0.8560 1.0208 0.1080 0.042 Uiso 1 1 calc R
C7 C 0.8117(2) 0.9504(2) 0.2751(2) 0.0275(6) Uani 1 1 d .
C8 C 0.9422(3) 1.0706(2) 0.2486(3) 0.0346(7) Uani 1 1 d .
H8A H 0.9380 1.1145 0.2913 0.042 Uiso 1 1 calc R
H8B H 0.9200 1.1189 0.1827 0.042 Uiso 1 1 calc R
C9 C 1.0661(3) 1.0099(3) 0.2143(3) 0.0523(9) Uani 1 1 d .
H9A H 1.0900 0.9662 0.2794 0.079 Uiso 1 1 calc R
H9B H 1.1189 1.0604 0.1660 0.079 Uiso 1 1 calc R
H9C H 1.0692 0.9639 0.1752 0.079 Uiso 1 1 calc R
C10 C 0.8616(2) 0.9761(2) 0.5019(2) 0.0251(6) Uani 1 1 d .
H10A H 0.9279 0.9226 0.5231 0.030 Uiso 1 1 calc R
H10B H 0.8847 1.0469 0.4664 0.030 Uiso 1 1 calc R
C11 C 0.6959(2) 0.8980(2) 0.6519(2) 0.0234(5) Uani 1 1 d .
C12 C 0.7063(2) 1.0616(2) 0.6415(2) 0.0289(6) Uani 1 1 d .
H12 H 0.7339 1.1257 0.6181 0.035 Uiso 1 1 calc R
C13 C 0.6091(3) 1.0339(2) 0.7224(3) 0.0306(6) Uani 1 1 d .
H13 H 0.5543 1.0753 0.7675 0.037 Uiso 1 1 calc R
C14 C 0.5068(2) 0.8763(2) 0.8040(2) 0.0300(6) Uani 1 1 d .
H14A H 0.4453 0.9234 0.8443 0.036 Uiso 1 1 calc R
H14B H 0.5361 0.8131 0.8584 0.036 Uiso 1 1 calc R
C15 C 0.4529(2) 0.8403(2) 0.7484(2) 0.0279(6) Uani 1 1 d .
C16 C 0.4597(2) 0.8877(2) 0.6391(2) 0.0297(6) Uani 1 1 d .
H16 H 0.5016 0.9445 0.5954 0.036 Uiso 1 1 calc R
C17 C 0.4060(3) 0.8535(2) 0.5922(3) 0.0354(7) Uani 1 1 d .
H17 H 0.4123 0.8863 0.5168 0.042 Uiso 1 1 calc R
C18 C 0.3437(3) 0.7721(3) 0.6549(3) 0.0409(8) Uani 1 1 d .
H18 H 0.3057 0.7494 0.6237 0.049 Uiso 1 1 calc R
C19 C 0.3374(3) 0.7242(3) 0.7639(3) 0.0456(9) Uani 1 1 d .
H19 H 0.2952 0.6677 0.8075 0.055 Uiso 1 1 calc R
C20 C 0.3916(3) 0.7568(2) 0.8109(3) 0.0374(7) Uani 1 1 d .
H20 H 0.3869 0.7224 0.8858 0.045 Uiso 1 1 calc R
C21 C 0.7275(2) 0.57373(19) 0.6143(2) 0.0207(5) Uani 1 1 d .
C22 C 0.8710(2) 0.62919(19) 0.4693(2) 0.0202(5) Uani 1 1 d .
C23 C 0.9614(2) 0.6806(2) 0.3880(2) 0.0230(5) Uani 1 1 d .
H23 H 0.9720 0.7452 0.3877 0.028 Uiso 1 1 calc R
C24 C 1.0346(2) 0.6340(2) 0.3084(2) 0.0245(6) Uani 1 1 d .
H24 H 1.0960 0.6679 0.2515 0.029 Uiso 1 1 calc R
C25 C 1.0206(2) 0.5378(2) 0.3094(2) 0.0244(6) Uani 1 1 d .
H25 H 1.0724 0.5085 0.2527 0.029 Uiso 1 1 calc R
C26 C 0.9338(2) 0.4845(2) 0.3904(2) 0.0221(5) Uani 1 1 d .
H26 H 0.9252 0.4186 0.3917 0.026 Uiso 1 1 calc R
C27 C 0.8595(2) 0.53235(19) 0.4700(2) 0.0191(5) Uani 1 1 d .
C28 C 0.7278(2) 0.3965(2) 0.6038(2) 0.0249(6) Uani 1 1 d .
H28A H 0.7154 0.3649 0.6836 0.030 Uiso 1 1 calc R
H28B H 0.7896 0.3465 0.5674 0.030 Uiso 1 1 calc R
C29 C 0.6163(3) 0.4095(3) 0.5823(3) 0.0390(7) Uani 1 1 d .
H29A H 0.5555 0.4608 0.6161 0.058 Uiso 1 1 calc R
H29B H 0.5912 0.3407 0.6138 0.058 Uiso 1 1 calc R
H29C H 0.6297 0.4357 0.5031 0.058 Uiso 1 1 calc R
C30 C 0.6326(2) 0.5668(2) 0.7220(2) 0.0243(6) Uani 1 1 d .
H30A H 0.5594 0.6141 0.7101 0.029 Uiso 1 1 calc R
H30B H 0.6183 0.4929 0.7595 0.029 Uiso 1 1 calc R
C31 C 0.7198(2) 0.6852(2) 0.7508(2) 0.0236(6) Uani 1 1 d .
C32 C 0.6622(2) 0.5441(2) 0.8979(2) 0.0265(6) Uani 1 1 d .
H32 H 0.6297 0.4817 0.9424 0.032 Uiso 1 1 calc R
C33 C 0.7103(2) 0.5963(2) 0.9279(2) 0.0283(6) Uani 1 1 d .
H33 H 0.7181 0.5781 0.9979 0.034 Uiso 1 1 calc R
C34 C 0.8045(3) 0.7598(2) 0.8345(2) 0.0297(6) Uani 1 1 d .
H34A H 0.7443 0.8152 0.8640 0.036 Uiso 1 1 calc R
H34B H 0.8475 0.7953 0.7576 0.036 Uiso 1 1 calc R
C35 C 0.8884(2) 0.7101(2) 0.8998(2) 0.0254(6) Uani 1 1 d .
C36 C 0.9944(2) 0.6462(2) 0.8618(2) 0.0290(6) Uani 1 1 d .
H36 H 1.0119 0.6301 0.7967 0.035 Uiso 1 1 calc R
C37 C 1.0743(2) 0.6061(2) 0.9186(2) 0.0296(6) Uani 1 1 d .
H37 H 1.1457 0.5612 0.8934 0.036 Uiso 1 1 calc R
C38 C 1.0502(2) 0.6312(2) 1.0122(2) 0.0305(6) Uani 1 1 d .
H38 H 1.1062 0.6053 1.0498 0.037 Uiso 1 1 calc R
C39 C 0.9454(3) 0.6936(2) 1.0508(2) 0.0328(7) Uani 1 1 d .
H39 H 0.9288 0.7103 1.1153 0.039 Uiso 1 1 calc R
C40 C 0.8641(3) 0.7319(2) 0.9953(2) 0.0313(6) Uani 1 1 d .
H40 H 0.7910 0.7736 1.0231 0.038 Uiso 1 1 calc R
O1S O 0.3472(2) 0.69206(18) 0.0936(2) 0.0503(6) Uani 1 1 d .
H1S H 0.4030 0.7043 0.1020 0.075 Uiso 1 1 calc R
C1S C 0.2594(3) 0.7871(3) 0.0811(3) 0.0533(10) Uani 1 1 d .
H1S1 H 0.2243 0.8043 0.1499 0.080 Uiso 1 1 calc R
H1S2 H 0.1989 0.7754 0.0625 0.080 Uiso 1 1 calc R
H1S3 H 0.2953 0.8462 0.0223 0.080 Uiso 1 1 calc R
O2S O 0.6476(2) 0.54522(19) 0.1967(2) 0.0472(6) Uani 1 1 d .
H2S H 0.6124 0.6081 0.1762 0.071 Uiso 1 1 calc R
C2S C 0.7094(3) 0.5382(3) 0.2651(3) 0.0452(8) Uani 1 1 d .
H2S1 H 0.7755 0.5753 0.2207 0.068 Uiso 1 1 calc R
H2S2 H 0.7383 0.4631 0.3000 0.068 Uiso 1 1 calc R
H2S3 H 0.6569 0.5712 0.3216 0.068 Uiso 1 1 calc R
O1W O 0.6407(5) 0.9762(4) 0.9594(4) 0.1396(18) Uani 1 1 d D
H1WA H 0.654(7) 0.902(3) 1.010(6) 0.209 Uiso 1 1 d D
H1WB H 0.599(7) 1.051(3) 0.939(7) 0.209 Uiso 1 1 d D

loop_
_atom_site_aniso_label
_atom_site_aniso_U_11
_atom_site_aniso_U_22
_atom_site_aniso_U_33
_atom_site_aniso_U_23
_atom_site_aniso_U_13
_atom_site_aniso_U_12
Ni1 0.02419(18) 0.01645(17) 0.0278(2) -0.01252(14) -0.01190(14) 0.00136(13)
Cl1 0.0335(4) 0.0164(3) 0.0375(4) -0.0137(3) -0.0115(3) -0.0027(3)
Cl2 0.0563(5) 0.0561(5) 0.0814(7) -0.0473(5) -0.0460(5) 0.0212(4)
N1 0.0268(11) 0.0192(10) 0.0306(12) -0.0136(9) -0.0166(10) 0.0020(9)
N2 0.0264(12) 0.0217(11) 0.0319(13) -0.0129(10) -0.0105(10) 0.0004(9)
N3 0.0277(12) 0.0190(11) 0.0326(13) -0.0136(10) -0.0180(10) 0.0029(9)
N4 0.0269(12) 0.0231(11) 0.0331(13) -0.0171(10) -0.0146(10) 0.0042(9)
N5 0.0208(11) 0.0176(10) 0.0259(11) -0.0111(9) -0.0082(9) -0.0006(8)
N6 0.0203(10) 0.0192(10) 0.0244(11) -0.0111(9) -0.0068(9) -0.0038(8)
N7 0.0225(11) 0.0234(11) 0.0266(12) -0.0144(9) -0.0078(9) -0.0007(9)
N8 0.0276(12) 0.0225(11) 0.0312(13) -0.0143(10) -0.0160(10) 0.0029(9)
C1 0.0241(13) 0.0177(12) 0.0330(15) -0.0120(11) -0.0146(12) 0.0032(10)
C2 0.0256(13) 0.0197(13) 0.0338(15) -0.0157(11) -0.0163(12) 0.0076(10)
C3 0.0314(15) 0.0256(14) 0.0427(17) -0.0199(13) -0.0206(13) 0.0055(11)
C4 0.0341(16) 0.0371(17) 0.051(2) -0.0314(16) -0.0250(15) 0.0112(13)
C5 0.0469(18) 0.0374(17) 0.0392(18) -0.0252(15) -0.0248(15) 0.0143(14)
C6 0.0415(17) 0.0296(15) 0.0346(16) -0.0166(13) -0.0179(14) 0.0090(13)
C7 0.0275(14) 0.0252(14) 0.0336(15) -0.0172(12) -0.0146(12) 0.0069(11)
C8 0.0410(17) 0.0257(15) 0.0337(16) -0.0096(13) -0.0080(14) -0.0062(13)
C9 0.0367(19) 0.045(2) 0.069(3) -0.0229(19) -0.0019(18) -0.0109(16)
C10 0.0282(14) 0.0220(13) 0.0322(15) -0.0126(11) -0.0134(12) -0.0031(11)
C11 0.0255(13) 0.0211(13) 0.0301(14) -0.0120(11) -0.0167(11) 0.0030(10)
C12 0.0362(16) 0.0197(13) 0.0436(17) -0.0176(12) -0.0241(14) 0.0034(11)
C13 0.0354(16) 0.0231(14) 0.0423(17) -0.0214(13) -0.0191(14) 0.0066(12)
C14 0.0291(15) 0.0260(14) 0.0316(15) -0.0139(12) -0.0065(12) 0.0014(11)
C15 0.0229(13) 0.0230(13) 0.0358(16) -0.0155(12) -0.0075(12) 0.0042(11)
C16 0.0269(14) 0.0249(14) 0.0400(17) -0.0116(13) -0.0148(13) -0.0008(11)
C17 0.0299(15) 0.0342(16) 0.0474(19) -0.0169(14) -0.0190(14) 0.0015(13)
C18 0.0282(16) 0.0369(17) 0.066(2) -0.0252(17) -0.0158(16) -0.0032(13)
C19 0.0280(16) 0.0379(18) 0.066(2) -0.0214(17) -0.0015(16) -0.0103(14)
C20 0.0298(16) 0.0334(16) 0.0417(18) -0.0164(14) -0.0009(14) -0.0042(13)
C21 0.0189(12) 0.0209(12) 0.0272(14) -0.0125(11) -0.0098(11) -0.0003(10)
C22 0.0221(12) 0.0179(12) 0.0226(13) -0.0085(10) -0.0109(10) 0.0016(10)
C23 0.0224(13) 0.0187(12) 0.0293(14) -0.0073(11) -0.0119(11) -0.0010(10)
C24 0.0245(13) 0.0252(13) 0.0219(13) -0.0036(11) -0.0093(11) -0.0046(11)
C25 0.0252(13) 0.0248(13) 0.0210(13) -0.0101(11) -0.0078(11) 0.0028(11)
C26 0.0256(13) 0.0190(12) 0.0249(13) -0.0115(11) -0.0110(11) 0.0018(10)
C27 0.0210(12) 0.0166(12) 0.0215(13) -0.0064(10) -0.0110(10) 0.0001(10)
C28 0.0294(14) 0.0205(13) 0.0281(14) -0.0130(11) -0.0061(12) -0.0060(11)
C29 0.0378(17) 0.0418(18) 0.0452(19) -0.0138(15) -0.0121(15) -0.0186(14)
C30 0.0244(13) 0.0268(14) 0.0259(14) -0.0151(11) -0.0062(11) -0.0033(11)
C31 0.0226(13) 0.0204(13) 0.0322(15) -0.0166(11) -0.0114(11) 0.0046(10)
C32 0.0265(14) 0.0264(14) 0.0240(14) -0.0103(11) -0.0063(11) -0.0006(11)
C33 0.0323(15) 0.0274(14) 0.0269(15) -0.0105(12) -0.0133(12) 0.0000(12)
C34 0.0405(16) 0.0226(13) 0.0371(16) -0.0131(12) -0.0250(14) 0.0014(12)
C35 0.0295(14) 0.0202(13) 0.0301(15) -0.0096(11) -0.0133(12) -0.0019(11)
C36 0.0325(15) 0.0300(15) 0.0264(14) -0.0130(12) -0.0062(12) -0.0071(12)
C37 0.0222(14) 0.0299(15) 0.0355(16) -0.0136(13) -0.0050(12) -0.0043(11)
C38 0.0283(14) 0.0328(15) 0.0330(16) -0.0083(13) -0.0157(12) -0.0036(12)
C39 0.0328(15) 0.0405(17) 0.0308(15) -0.0192(13) -0.0135(13) 0.0008(13)
C40 0.0293(15) 0.0346(16) 0.0358(16) -0.0203(13) -0.0146(13) 0.0046(12)
O1S 0.0691(17) 0.0338(12) 0.0474(14) -0.0095(11) -0.0169(13) -0.0149(12)
C1S 0.050(2) 0.042(2) 0.052(2) -0.0085(17) -0.0044(18) -0.0111(17)
O2S 0.0545(15) 0.0462(14) 0.0439(14) -0.0203(12) -0.0192(12) -0.0002(12)
C2S 0.051(2) 0.0456(19) 0.0381(19) -0.0147(16) -0.0126(16) -0.0077(16)
O1W 0.160(4) 0.123(4) 0.119(4) -0.027(3) -0.082(3) 0.031(3)

loop_
_atom_type_symbol
_atom_type_description
_atom_type_scat_dispersion_real
_atom_type_scat_dispersion_imag
_atom_type_scat_source
C C 0.0033 0.0016 'International Tables Vol C Tables 4.2.6.8 and 6.1.1.4'
H H 0.0000 0.0000 'International Tables Vol C Tables 4.2.6.8 and 6.1.1.4'
N N 0.0061 0.0033 'International Tables Vol C Tables 4.2.6.8 and 6.1.1.4'
Cl Cl 0.1484 0.1585 'International Tables Vol C Tables 4.2.6.8 and 6.1.1.4'
Ni Ni 0.3393 1.1124 'International Tables Vol C Tables 4.2.6.8 and 6.1.1.4'
O O 0.0106 0.0060 'International Tables Vol C Tables 4.2.6.8 and 6.1.1.4'

loop_
_geom_angle_atom_site_label_1
_geom_angle_atom_site_label_2
_geom_angle_atom_site_label_3
_geom_angle
C11 Ni1 C31 92.39(11)
C11 Ni1 N5 179.40(10)
C31 Ni1 N5 87.89(10)
C11 Ni1 N1 86.65(10)
C31 Ni1 N1 177.40(10)
N5 Ni1 N1 93.10(9)
C1 N1 C2 105.7(2)
C1 N1 Ni1 119.76(17)
C2 N1 Ni1 133.43(18)
C1 N2 C7 106.6(2)
C1 N2 C8 127.5(2)
C7 N2 C8 125.4(2)
C11 N3 C12 111.7(2)
C11 N3 C10 122.7(2)
C12 N3 C10 125.3(2)
C11 N4 C13 110.0(2)
C11 N4 C14 125.3(2)
C13 N4 C14 124.6(2)
C21 N5 C22 105.8(2)
C21 N5 Ni1 122.16(17)
C22 N5 Ni1 132.04(17)
C21 N6 C27 107.0(2)
C21 N6 C28 126.8(2)
C27 N6 C28 126.1(2)
C31 N7 C32 111.6(2)
C31 N7 C30 123.5(2)
C32 N7 C30 124.8(2)
C31 N8 C33 110.8(2)
C31 N8 C34 125.0(2)
C33 N8 C34 124.2(2)
N1 C1 N2 112.9(2)
N1 C1 C10 122.4(2)
N2 C1 C10 124.7(2)
C3 C2 C7 120.8(3)
C3 C2 N1 131.0(3)
C7 C2 N1 108.2(2)
C2 C3 C4 116.9(3)
C5 C4 C3 121.3(3)
C4 C5 C6 122.4(3)
C5 C6 C7 116.0(3)
C6 C7 C2 122.6(3)
C6 C7 N2 130.9(3)
C2 C7 N2 106.5(2)
N2 C8 C9 110.2(2)
N3 C10 C1 107.6(2)
N4 C11 N3 104.8(2)
N4 C11 Ni1 133.9(2)
N3 C11 Ni1 121.17(19)
C13 C12 N3 105.9(2)
C12 C13 N4 107.6(2)
N4 C14 C15 113.9(2)
C16 C15 C20 118.6(3)
C16 C15 C14 123.1(3)
C20 C15 C14 118.3(3)
C15 C16 C17 120.9(3)
C18 C17 C16 120.2(3)
C17 C18 C19 118.9(3)
C18 C19 C20 121.3(3)
C19 C20 C15 120.0(3)
N5 C21 N6 112.6(2)
N5 C21 C30 122.5(2)
N6 C21 C30 124.9(2)
N5 C22 C23 131.4(2)
N5 C22 C27 108.4(2)
C23 C22 C27 120.1(2)
C24 C23 C22 117.5(2)
C23 C24 C25 121.6(2)
C26 C25 C24 121.8(2)
C25 C26 C27 116.4(2)
N6 C27 C26 131.2(2)
N6 C27 C22 106.2(2)
C26 C27 C22 122.5(2)
N6 C28 C29 112.5(2)
N7 C30 C21 108.5(2)
N7 C31 N8 104.4(2)
N7 C31 Ni1 122.02(19)
N8 C31 Ni1 133.6(2)
C33 C32 N7 106.4(2)
C32 C33 N8 106.8(2)
N8 C34 C35 113.3(2)
C40 C35 C36 119.1(3)
C40 C35 C34 120.4(2)
C36 C35 C34 120.4(2)
C37 C36 C35 120.2(3)
C36 C37 C38 120.1(3)
C39 C38 C37 120.1(3)
C38 C39 C40 119.8(3)
C35 C40 C39 120.6(3)

loop_
_geom_bond_atom_site_label_1
_geom_bond_atom_site_label_2
_geom_bond_distance
Ni1 C11 1.868(2)
Ni1 C31 1.876(3)
Ni1 N5 1.919(2)
Ni1 N1 1.933(2)
N1 C1 1.325(3)
N1 C2 1.400(3)
N2 C1 1.345(3)
N2 C7 1.392(3)
N2 C8 1.470(4)
N3 C11 1.353(3)
N3 C12 1.388(3)
N3 C10 1.466(4)
N4 C11 1.352(3)
N4 C13 1.400(3)
N4 C14 1.465(4)
N5 C21 1.329(3)
N5 C22 1.396(3)
N6 C21 1.348(3)
N6 C27 1.390(3)
N6 C28 1.483(3)
N7 C31 1.353(3)
N7 C32 1.384(3)
N7 C30 1.464(3)
N8 C31 1.355(3)
N8 C33 1.392(4)
N8 C34 1.478(3)
C1 C10 1.499(4)
C2 C3 1.392(4)
C2 C7 1.392(4)
C3 C4 1.396(4)
C4 C5 1.384(5)
C5 C6 1.386(4)
C6 C7 1.388(4)
C8 C9 1.518(4)
C12 C13 1.339(4)
C14 C15 1.513(4)
C15 C16 1.384(4)
C15 C20 1.393(4)
C16 C17 1.394(4)
C17 C18 1.379(4)
C18 C19 1.382(5)
C19 C20 1.384(5)
C21 C30 1.498(4)
C22 C23 1.398(4)
C22 C27 1.399(3)
C23 C24 1.379(4)
C24 C25 1.401(4)
C25 C26 1.379(4)
C26 C27 1.392(3)
C28 C29 1.506(4)
C32 C33 1.346(4)
C34 C35 1.505(4)
C35 C40 1.385(4)
C35 C36 1.393(4)
C36 C37 1.382(4)
C37 C38 1.384(4)
C38 C39 1.375(4)
C39 C40 1.387(4)
O1S C1S 1.438(4)
O2S C2S 1.422(4)

loop_
_geom_hbond_atom_site_label_D
_geom_hbond_atom_site_label_H
_geom_hbond_atom_site_label_A
_geom_hbond_distance_DH
_geom_hbond_distance_HA
_geom_hbond_distance_DA
_geom_hbond_angle_DHA
_geom_hbond_site_symmetry_A
O1W H1WB Cl2 1.00(2) 2.36(3) 3.341(5) 170(7) 2_676
O1W H1WA Cl2 1.00(2) 2.28(7) 3.007(6) 129(7) 1_556
O2S H2S Cl2 0.84 2.33 3.168(3) 175.2 .
O1S H1S Cl2 0.84 2.25 3.067(3) 163.8 .
